data_7238754
loop_
_publ_author_name
'Washizaki, T.'
'Ishikawa, R.'
'Yoneda, K.'
'Kitagawa, S.'
'Kaizaki, S.'
'Fuyuhiro, A.'
'Kawata, S.'

_publ_section_title
;
 Reversible solid-state hydration and dehydration process involving anion
 transfer in a self-assembled Cu2 system
;
_journal_issue 32
_journal_name_full 'RSC Advances'
_journal_page_first 12169
_journal_paper_doi 10.1039/c2ra21865h
_journal_volume 2
_journal_year 2012
_chemical_formula_moiety 'C26 H22 Br2 Cu2 N8 O2 '
_chemical_formula_sum 'C26 H22 Br2 Cu2 N8 O2'
_chemical_formula_weight 765.41
_space_group_IT_number 2
_space_group_name_Hall '-P 1'
_space_group_name_H-M_alt 'P -1'
_symmetry_cell_setting triclinic
_symmetry_Int_Tables_number 2
_symmetry_space_group_name_Hall '-P 1'
_symmetry_space_group_name_H-M 'P -1'
_cell_angle_alpha 77.82(6)
_cell_angle_beta 86.94(6)
_cell_angle_gamma 85.43(8)
_cell_formula_units_Z 2
_cell_length_a 10.17(5)
_cell_length_b 11.52(6)
_cell_length_c 11.77(5)
_cell_measurement_reflns_used 123
_cell_measurement_temperature 200.1
_cell_measurement_theta_max 26.7
_cell_measurement_theta_min 12.6
_cell_volume 1343(11)
_computing_cell_refinement PROCESS-AUTO
_computing_data_collection PROCESS-AUTO
_computing_data_reduction CrystalStructure
_computing_publication_material 'CrystalStructure 3.8'
_computing_structure_refinement SHELXL
_computing_structure_solution SIR92
_diffrn_ambient_temperature 323
_diffrn_detector_area_resol_mean 10.00
_diffrn_measured_fraction_theta_full 0.989
_diffrn_measured_fraction_theta_max 0.989
_diffrn_measurement_device_type 'Rigaku RAXIS-RAPID'
_diffrn_measurement_method \w
_diffrn_radiation_type 'Mo K\a'
_diffrn_radiation_wavelength 0.71075
_diffrn_reflns_av_R_equivalents 0.179
_diffrn_reflns_limit_h_max 11
_diffrn_reflns_limit_h_min -13
_diffrn_reflns_limit_k_max 14
_diffrn_reflns_limit_k_min -14
_diffrn_reflns_limit_l_max 15
_diffrn_reflns_limit_l_min -15
_diffrn_reflns_number 12759
_diffrn_reflns_theta_full 27.48
_diffrn_reflns_theta_max 27.48
_exptl_absorpt_coefficient_mu 4.612
_exptl_absorpt_correction_T_max 0.871
_exptl_absorpt_correction_T_min 0.649
_exptl_absorpt_correction_type multi-scan
_exptl_absorpt_process_details
;
Higashi, T. (1995). Program for Absorption Correction.
Rigaku Corporation, Tokyo, Japan.
;
_exptl_crystal_colour green
_exptl_crystal_density_diffrn 1.893
_exptl_crystal_density_method 'not measured'
_exptl_crystal_description platelet
_exptl_crystal_F_000 756.00
_exptl_crystal_size_max 0.15
_exptl_crystal_size_mid 0.08
_exptl_crystal_size_min 0.03
_refine_diff_density_max 2.43
_refine_diff_density_min -1.37
_refine_ls_extinction_method none
_refine_ls_goodness_of_fit_ref 1.127
_refine_ls_number_parameters 326
_refine_ls_number_reflns 6073
_refine_ls_R_factor_gt 0.1718
_refine_ls_shift/su_max 0.0000
_refine_ls_structure_factor_coef Fsqd
_refine_ls_weighting_details 'w = 1/[\s^2^(Fo^2^)+(0.2000P)^2^+0.0000P] where P=(Fo^2^+2Fc^2^)/3'
_refine_ls_weighting_scheme calc
_refine_ls_wR_factor_ref 0.4726
_reflns_number_gt 2096
_reflns_number_total 6073
_reflns_threshold_expression F^2^>2.0\s(F^2^)
_cod_data_source_file c2ra21865h.txt
_cod_data_source_block '_Cu2(bpypz)2Br2(H2O)2'
_cod_original_cell_volume 1342(11)
_cod_original_formula_sum 'C26 H22 Br2 Cu2 N8 O2 '
_cod_database_code 7238754

loop_
_symmetry_equiv_pos_site_id
_symmetry_equiv_pos_as_xyz
1 +X,+Y,+Z
2 -X,-Y,-Z

loop_
_atom_site_label
_atom_site_type_symbol
_atom_site_fract_x
_atom_site_fract_y
_atom_site_fract_z
_atom_site_U_iso_or_equiv
_atom_site_adp_type
_atom_site_occupancy
_atom_site_symmetry_multiplicity
_atom_site_calc_flag
_atom_site_refinement_flags
Br(1) Br 0.5813(2) 0.1509(2) 0.1459(2) 0.0534(7) Uani 1.00 1 d .
Br(2) Br 0.9454(2) 0.3481(2) 0.3432(2) 0.0722(9) Uani 1.00 1 d .
Cu(1) Cu 0.8081(2) 0.0639(2) 0.0690(2) 0.0479(8) Uani 1.00 1 d .
Cu(2) Cu 1.0841(2) 0.2111(2) 0.2151(2) 0.0503(8) Uani 1.00 1 d .
O(1) O 0.613(2) 0.337(2) 0.324(2) 0.112(9) Uiso 0.75 1 d P
O(2) O 0.444(2) 0.430(2) 0.433(2) 0.102(8) Uiso 0.75 1 d P
O(3) O 0.164(3) 0.479(3) 0.466(3) 0.095(11) Uiso 0.50 1 d P
N(1) N 0.7509(15) -0.1038(14) 0.1202(16) 0.048(4) Uani 1.00 1 d .
N(2) N 0.9133(15) 0.0101(14) 0.2102(15) 0.044(4) Uani 1.00 1 d .
N(3) N 1.0062(17) 0.0565(14) 0.2527(14) 0.048(4) Uani 1.00 1 d .
N(4) N 1.1900(18) 0.1244(17) 0.3561(17) 0.060(4) Uiso 1.00 1 d .
N(5) N 0.7559(16) 0.1199(18) -0.1014(16) 0.058(5) Uani 1.00 1 d .
N(6) N 0.9114(16) 0.1992(16) 0.0194(15) 0.050(4) Uani 1.00 1 d .
N(7) N 1.0022(16) 0.2486(16) 0.0640(13) 0.046(4) Uani 1.00 1 d .
N(8) N 1.1947(17) 0.3497(18) 0.1290(15) 0.058(5) Uani 1.00 1 d .
C(1) C 0.6549(16) -0.1576(17) 0.081(2) 0.068(8) Uani 1.00 1 d .
C(2) C 0.619(2) -0.274(2) 0.132(2) 0.054(5) Uiso 1.00 1 d .
C(3) C 0.667(2) -0.332(2) 0.237(2) 0.064(6) Uani 1.00 1 d .
C(4) C 0.770(2) -0.279(2) 0.289(2) 0.058(6) Uani 1.00 1 d .
C(5) C 0.8008(19) -0.1670(17) 0.226(2) 0.048(5) Uani 1.00 1 d .
C(6) C 0.9002(18) -0.1005(19) 0.2694(19) 0.049(5) Uani 1.00 1 d .
C(7) C 0.990(2) -0.133(2) 0.360(2) 0.063(6) Uani 1.00 1 d .
C(8) C 1.049(2) -0.0201(18) 0.345(2) 0.059(6) Uani 1.00 1 d .
C(9) C 1.157(2) 0.0148(18) 0.4101(19) 0.046(5) Uani 1.00 1 d .
C(10) C 1.2134(18) -0.0518(17) 0.5032(18) 0.040(4) Uiso 1.00 1 d .
C(11) C 1.311(2) -0.014(2) 0.553(2) 0.073(7) Uiso 1.00 1 d .
C(12) C 1.348(2) 0.103(2) 0.503(2) 0.074(8) Uani 1.00 1 d .
C(13) C 1.285(2) 0.171(2) 0.413(2) 0.076(7) Uiso 1.00 1 d .
C(14) C 0.656(2) 0.074(2) -0.159(2) 0.064(6) Uiso 1.00 1 d .
C(15) C 0.620(2) 0.141(3) -0.277(2) 0.097(12) Uani 1.00 1 d .
C(16) C 0.668(2) 0.231(2) -0.328(2) 0.069(7) Uani 1.00 1 d .
C(17) C 0.767(2) 0.285(2) -0.274(2) 0.077(9) Uani 1.00 1 d .
C(18) C 0.799(2) 0.224(2) -0.160(2) 0.051(5) Uani 1.00 1 d .
C(19) C 0.8972(18) 0.2652(18) -0.091(2) 0.047(5) Uani 1.00 1 d .
C(20) C 0.986(2) 0.3540(19) -0.117(2) 0.059(6) Uani 1.00 1 d .
C(21) C 1.047(2) 0.340(2) -0.014(2) 0.058(6) Uani 1.00 1 d .
C(22) C 1.159(2) 0.401(2) 0.026(2) 0.054(5) Uani 1.00 1 d .
C(23) C 1.209(2) 0.496(2) -0.049(2) 0.063(6) Uani 1.00 1 d .
C(24) C 1.313(2) 0.549(2) -0.005(2) 0.071(8) Uani 1.00 1 d .
C(25) C 1.354(2) 0.494(3) 0.112(2) 0.083(9) Uani 1.00 1 d .
C(26) C 1.281(3) 0.404(2) 0.182(2) 0.089(9) Uani 1.00 1 d .

loop_
_atom_site_aniso_label
_atom_site_aniso_U_11
_atom_site_aniso_U_22
_atom_site_aniso_U_33
_atom_site_aniso_U_12
_atom_site_aniso_U_13
_atom_site_aniso_U_23
Br(1) 0.0473(12) 0.0599(14) 0.0566(15) -0.0086(10) -0.0155(11) -0.0154(12)
Br(2) 0.0680(16) 0.0773(19) 0.0735(19) -0.0039(13) -0.0119(14) -0.0190(15)
Cu(1) 0.0438(14) 0.0526(16) 0.0494(17) -0.0102(11) -0.0161(12) -0.0090(13)
Cu(2) 0.0465(14) 0.0561(17) 0.0512(17) -0.0132(12) -0.0183(13) -0.0104(14)
N(1) 0.036(8) 0.036(9) 0.073(13) -0.000(7) -0.014(9) -0.008(9)
N(2) 0.042(9) 0.045(10) 0.051(11) -0.003(8) 0.012(8) -0.027(9)
N(3) 0.074(11) 0.028(8) 0.041(10) 0.005(8) -0.026(9) -0.006(8)
N(5) 0.048(10) 0.076(14) 0.054(12) -0.003(9) -0.025(9) -0.013(11)
N(6) 0.054(10) 0.055(11) 0.041(11) -0.006(8) -0.008(9) -0.006(9)
N(7) 0.058(10) 0.060(11) 0.019(8) -0.027(9) -0.016(8) 0.009(8)
N(8) 0.061(11) 0.083(14) 0.030(10) -0.025(10) -0.015(9) -0.001(10)
C(1) 0.016(8) 0.023(10) 0.17(2) 0.006(7) -0.012(12) -0.026(14)
C(3) 0.050(13) 0.087(18) 0.048(14) -0.015(12) 0.020(12) 0.001(14)
C(4) 0.051(12) 0.067(16) 0.059(15) -0.020(11) -0.002(12) -0.016(14)
C(5) 0.052(12) 0.033(11) 0.066(15) 0.027(9) -0.024(11) -0.029(11)
C(6) 0.043(11) 0.053(14) 0.055(14) -0.023(10) -0.016(10) -0.013(12)
C(7) 0.042(11) 0.090(18) 0.062(16) -0.028(12) -0.008(11) -0.019(14)
C(8) 0.057(13) 0.029(11) 0.089(19) -0.008(10) -0.030(13) -0.002(12)
C(9) 0.046(11) 0.041(12) 0.045(13) 0.004(9) -0.000(10) 0.003(10)
C(12) 0.074(15) 0.10(2) 0.070(17) -0.029(14) -0.031(14) -0.041(16)
C(15) 0.045(13) 0.22(3) 0.053(17) -0.059(19) 0.003(13) -0.07(2)
C(16) 0.033(12) 0.11(2) 0.065(17) -0.011(13) -0.018(12) -0.021(17)
C(17) 0.053(13) 0.081(18) 0.12(2) 0.009(12) -0.032(15) -0.059(19)
C(18) 0.059(13) 0.050(14) 0.047(13) -0.017(11) -0.010(11) -0.012(12)
C(19) 0.032(10) 0.041(12) 0.063(15) -0.008(9) 0.007(10) 0.004(12)
C(20) 0.056(13) 0.043(13) 0.079(18) 0.009(10) -0.018(13) -0.014(13)
C(21) 0.048(12) 0.085(18) 0.053(14) -0.023(12) -0.021(11) -0.028(14)
C(22) 0.040(11) 0.059(15) 0.058(16) 0.002(11) -0.003(11) -0.000(13)
C(23) 0.072(15) 0.057(15) 0.058(16) 0.008(12) -0.005(13) -0.010(14)
C(24) 0.061(14) 0.049(14) 0.11(2) 0.006(11) 0.011(15) -0.048(16)
C(25) 0.083(18) 0.13(2) 0.052(16) -0.009(18) -0.028(15) -0.035(18)
C(26) 0.12(2) 0.10(2) 0.052(16) -0.051(19) -0.030(16) 0.009(16)

loop_
_atom_type_symbol
_atom_type_description
_atom_type_scat_dispersion_real
_atom_type_scat_dispersion_imag
_atom_type_scat_source
Cu Cu 0.320 1.265
;
International Tables for Crystallography
(1992, Vol. C, Tables 4.2.6.8 and 6.1.1.4)
;
C C 0.003 0.002
;
International Tables for Crystallography
(1992, Vol. C, Tables 4.2.6.8 and 6.1.1.4)
;
H H 0.000 0.000
;
International Tables for Crystallography
(1992, Vol. C, Table 6.1.1.4)
;
N N 0.006 0.003
;
International Tables for Crystallography
(1992, Vol. C, Tables 4.2.6.8 and 6.1.1.4)
;
Br Br -0.290 2.459
;
International Tables for Crystallography
(1992, Vol. C, Tables 4.2.6.8 and 6.1.1.4)
;
O O 0.011 0.006
;
International Tables for Crystallography
(1992, Vol. C, Tables 4.2.6.8 and 6.1.1.4)
;

loop_
_geom_angle_atom_site_label_1
_geom_angle_atom_site_label_2
_geom_angle_atom_site_label_3
_geom_angle
_geom_angle_publ_flag
Br(1) Cu(1) N(1) 90.9(4) yes
Br(1) Cu(1) N(2) 104.5(4) yes
Br(1) Cu(1) N(5) 91.9(5) yes
Br(1) Cu(1) N(6) 104.8(5) yes
N(1) Cu(1) N(2) 80.4(7) yes
N(1) Cu(1) N(5) 106.0(8) yes
N(1) Cu(1) N(6) 163.5(6) yes
N(2) Cu(1) N(5) 162.4(6) yes
N(2) Cu(1) N(6) 90.7(7) yes
N(5) Cu(1) N(6) 78.7(7) yes
Br(2) Cu(2) N(3) 105.9(5) yes
Br(2) Cu(2) N(4) 91.6(5) yes
Br(2) Cu(2) N(7) 105.1(5) yes
Br(2) Cu(2) N(8) 93.0(5) yes
N(3) Cu(2) N(4) 78.4(7) yes
N(3) Cu(2) N(7) 90.6(7) yes
N(3) Cu(2) N(8) 160.4(7) yes
N(4) Cu(2) N(7) 162.1(8) yes
N(4) Cu(2) N(8) 106.4(7) yes
N(7) Cu(2) N(8) 79.6(7) yes
Cu(1) N(1) C(1) 130.4(14) yes
Cu(1) N(1) C(5) 115.0(14) yes
C(1) N(1) C(5) 113.4(17) yes
Cu(1) N(2) N(3) 132.8(12) yes
Cu(1) N(2) C(6) 116.8(15) yes
N(3) N(2) C(6) 109.9(16) yes
Cu(2) N(3) N(2) 134.6(12) yes
Cu(2) N(3) C(8) 117.1(15) yes
N(2) N(3) C(8) 108.2(16) yes
Cu(2) N(4) C(9) 118.1(15) yes
Cu(2) N(4) C(13) 127.4(15) yes
C(9) N(4) C(13) 114.0(19) yes
Cu(1) N(5) C(14) 127.1(14) yes
Cu(1) N(5) C(18) 117.4(16) yes
C(14) N(5) C(18) 114.2(18) yes
Cu(1) N(6) N(7) 136.3(13) yes
Cu(1) N(6) C(19) 118.4(15) yes
N(7) N(6) C(19) 105.3(16) yes
Cu(2) N(7) N(6) 132.8(12) yes
Cu(2) N(7) C(21) 116.7(15) yes
N(6) N(7) C(21) 110.4(16) yes
Cu(2) N(8) C(22) 116.2(16) yes
Cu(2) N(8) C(26) 124.3(15) yes
C(22) N(8) C(26) 118(2) yes
N(1) C(1) C(2) 124(2) yes
C(1) C(2) C(3) 120(2) yes
C(2) C(3) C(4) 120(2) yes
C(3) C(4) C(5) 113(2) yes
N(1) C(5) C(4) 129(2) yes
N(1) C(5) C(6) 111.7(16) yes
C(4) C(5) C(6) 119.8(19) yes
N(2) C(6) C(5) 115.5(18) yes
N(2) C(6) C(7) 112(2) yes
C(5) C(6) C(7) 133(2) yes
C(6) C(7) C(8) 98.1(19) yes
N(3) C(8) C(7) 112(2) yes
N(3) C(8) C(9) 117.9(18) yes
C(7) C(8) C(9) 129.9(19) yes
N(4) C(9) C(8) 108.4(17) yes
N(4) C(9) C(10) 126(2) yes
C(8) C(9) C(10) 125.9(19) yes
C(9) C(10) C(11) 121(2) yes
C(10) C(11) C(12) 116(2) yes
C(11) C(12) C(13) 122(2) yes
N(4) C(13) C(12) 120(2) yes
N(5) C(14) C(15) 117(2) yes
C(14) C(15) C(16) 125(3) yes
C(15) C(16) C(17) 121(2) yes
C(16) C(17) C(18) 115(2) yes
N(5) C(18) C(17) 128(2) yes
N(5) C(18) C(19) 109.7(18) yes
C(17) C(18) C(19) 122(2) yes
N(6) C(19) C(18) 115.0(17) yes
N(6) C(19) C(20) 112(2) yes
C(18) C(19) C(20) 133(2) yes
C(19) C(20) C(21) 102(2) yes
N(7) C(21) C(20) 111(2) yes
N(7) C(21) C(22) 115.1(19) yes
C(20) C(21) C(22) 134(2) yes
N(8) C(22) C(21) 112.2(19) yes
N(8) C(22) C(23) 130(2) yes
C(21) C(22) C(23) 118(2) yes
C(22) C(23) C(24) 115(2) yes
C(23) C(24) C(25) 116(2) yes
C(24) C(25) C(26) 120(2) yes
N(8) C(26) C(25) 118(2) yes

loop_
_geom_bond_atom_site_label_1
_geom_bond_atom_site_label_2
_geom_bond_distance
_geom_bond_publ_flag
Br(1) Cu(1) 2.633(3) yes
Br(2) Cu(2) 2.679(4) yes
Cu(1) N(1) 2.020(16) yes
Cu(1) N(2) 1.985(17) yes
Cu(1) N(5) 2.057(18) yes
Cu(1) N(6) 1.920(18) yes
Cu(2) N(3) 1.962(16) yes
Cu(2) N(4) 2.056(19) yes
Cu(2) N(7) 1.954(15) yes
Cu(2) N(8) 2.078(19) yes
N(1) C(1) 1.35(2) yes
N(1) C(5) 1.40(2) yes
N(2) N(3) 1.29(2) yes
N(2) C(6) 1.33(2) yes
N(3) C(8) 1.32(2) yes
N(4) C(9) 1.35(2) yes
N(4) C(13) 1.41(3) yes
N(5) C(14) 1.44(3) yes
N(5) C(18) 1.34(2) yes
N(6) N(7) 1.31(2) yes
N(6) C(19) 1.36(2) yes
N(7) C(21) 1.34(2) yes
N(8) C(22) 1.29(2) yes
N(8) C(26) 1.36(4) yes
C(1) C(2) 1.42(2) yes
C(2) C(3) 1.37(3) yes
C(3) C(4) 1.46(3) yes
C(4) C(5) 1.40(2) yes
C(5) C(6) 1.49(3) yes
C(6) C(7) 1.41(3) yes
C(7) C(8) 1.45(3) yes
C(8) C(9) 1.50(3) yes
C(9) C(10) 1.33(2) yes
C(10) C(11) 1.33(3) yes
C(11) C(12) 1.42(3) yes
C(12) C(13) 1.34(3) yes
C(14) C(15) 1.48(3) yes
C(15) C(16) 1.21(4) yes
C(16) C(17) 1.46(4) yes
C(17) C(18) 1.41(3) yes
C(18) C(19) 1.49(3) yes
C(19) C(20) 1.39(3) yes
C(20) C(21) 1.36(3) yes
C(21) C(22) 1.53(3) yes
C(22) C(23) 1.37(3) yes
C(23) C(24) 1.44(4) yes
C(24) C(25) 1.45(3) yes
C(25) C(26) 1.41(4) yes

loop_
_geom_contact_atom_site_label_1
_geom_contact_atom_site_label_2
_geom_contact_distance
_geom_contact_site_symmetry_2
Br(1) O(1) 3.34(3) .
Br(2) O(1) 3.42(2) .
Br(2) O(3) 3.34(4) 1_655
Br(2) O(3) 3.39(4) 2_666
O(1) Br(1) 3.34(3) .
O(1) Br(2) 3.42(2) .
O(1) O(2) 2.41(4) .
O(2) O(1) 2.41(4) .
O(2) O(2) 2.82(4) 2_666
O(2) O(3) 2.88(4) .
O(2) C(13) 3.56(4) 1_455
O(2) C(26) 3.54(4) 1_455
O(3) Br(2) 3.34(4) 1_455
O(3) Br(2) 3.39(4) 2_666
O(3) O(2) 2.88(4) .
O(3) O(3) 3.41(5) 2_566
O(3) C(4) 3.35(4) 2_656
O(3) C(17) 3.24(4) 2_665
N(2) C(11) 3.51(3) 2_756
N(3) C(10) 3.54(2) 2_756
N(6) C(24) 3.53(2) 2_765
N(7) C(23) 3.48(3) 2_765
C(1) C(14) 3.36(3) 2_655
C(1) C(15) 3.54(3) 2_655
C(2) C(14) 3.52(3) 2_655
C(2) C(15) 3.35(3) 2_655
C(2) C(22) 3.30(3) 2_755
C(2) C(23) 3.27(3) 2_755
C(3) C(15) 3.58(4) 2_655
C(3) C(23) 3.34(3) 2_755
C(4) O(3) 3.35(4) 2_656
C(4) C(20) 3.30(3) 2_755
C(5) C(19) 3.59(2) 2_755
C(5) C(20) 3.33(3) 2_755
C(6) C(10) 3.59(3) 2_756
C(6) C(11) 3.30(3) 2_756
C(6) C(12) 3.58(3) 2_756
C(6) C(18) 3.56(3) 2_755
C(6) C(19) 3.59(3) 2_755
C(7) C(9) 3.49(3) 2_756
C(7) C(10) 3.43(3) 2_756
C(7) C(11) 3.58(3) 2_756
C(7) C(16) 3.60(3) 2_755
C(7) C(17) 3.17(3) 2_755
C(7) C(18) 3.38(3) 2_755
C(8) C(9) 3.48(3) 2_756
C(8) C(10) 3.28(3) 2_756
C(9) C(7) 3.49(3) 2_756
C(9) C(8) 3.48(3) 2_756
C(9) C(15) 3.32(4) 2_755
C(9) C(16) 3.51(3) 2_755
C(10) N(3) 3.54(2) 2_756
C(10) C(6) 3.59(3) 2_756
C(10) C(7) 3.43(3) 2_756
C(10) C(8) 3.28(3) 2_756
C(10) C(15) 3.38(3) 2_755
C(10) C(16) 3.33(3) 2_755
C(11) N(2) 3.51(3) 2_756
C(11) C(6) 3.30(3) 2_756
C(11) C(7) 3.58(3) 2_756
C(12) C(6) 3.58(3) 2_756
C(13) O(2) 3.56(4) 1_655
C(14) C(1) 3.36(3) 2_655
C(14) C(2) 3.52(3) 2_655
C(15) C(1) 3.54(3) 2_655
C(15) C(2) 3.35(3) 2_655
C(15) C(3) 3.58(4) 2_655
C(15) C(9) 3.32(4) 2_755
C(15) C(10) 3.38(3) 2_755
C(16) C(7) 3.60(3) 2_755
C(16) C(9) 3.51(3) 2_755
C(16) C(10) 3.33(3) 2_755
C(17) O(3) 3.24(4) 2_665
C(17) C(7) 3.17(3) 2_755
C(17) C(25) 3.59(4) 2_765
C(18) C(6) 3.56(3) 2_755
C(18) C(7) 3.38(3) 2_755
C(19) C(5) 3.59(2) 2_755
C(19) C(6) 3.59(3) 2_755
C(19) C(23) 3.56(3) 2_765
C(19) C(24) 3.23(3) 2_765
C(19) C(25) 3.60(3) 2_765
C(20) C(4) 3.30(3) 2_755
C(20) C(5) 3.33(3) 2_755
C(20) C(22) 3.42(3) 2_765
C(20) C(23) 3.34(3) 2_765
C(20) C(24) 3.50(3) 2_765
C(21) C(22) 3.48(3) 2_765
C(21) C(23) 3.23(3) 2_765
C(22) C(2) 3.30(3) 2_755
C(22) C(20) 3.42(3) 2_765
C(22) C(21) 3.48(3) 2_765
C(23) N(7) 3.48(3) 2_765
C(23) C(2) 3.27(3) 2_755
C(23) C(3) 3.34(3) 2_755
C(23) C(19) 3.56(3) 2_765
C(23) C(20) 3.34(3) 2_765
C(23) C(21) 3.23(3) 2_765
C(24) N(6) 3.53(2) 2_765
C(24) C(19) 3.23(3) 2_765
C(24) C(20) 3.50(3) 2_765
C(24) C(25) 3.59(3) 2_865
C(25) C(17) 3.59(4) 2_765
C(25) C(19) 3.60(3) 2_765
C(25) C(24) 3.59(3) 2_865
C(26) O(2) 3.54(4) 1_655

loop_
_geom_torsion_atom_site_label_1
_geom_torsion_atom_site_label_2
_geom_torsion_atom_site_label_3
_geom_torsion_atom_site_label_4
_geom_torsion
Br(1) Cu(1) N(1) C(1) 66(2)
Br(1) Cu(1) N(1) C(5) -100.1(13)
Br(1) Cu(1) N(2) N(3) -100.5(17)
Br(1) Cu(1) N(2) C(6) 88.2(14)
Br(1) Cu(1) N(5) C(14) -68.8(18)
Br(1) Cu(1) N(5) C(18) 97.0(15)
Br(1) Cu(1) N(6) N(7) 97(2)
Br(1) Cu(1) N(6) C(19) -85.5(15)
N(1) Cu(1) N(2) N(3) 171.0(19)
N(1) Cu(1) N(2) C(6) -0.2(11)
N(2) Cu(1) N(1) C(1) 171(2)
N(2) Cu(1) N(1) C(5) 4.4(14)
N(1) Cu(1) N(5) C(14) 23(2)
N(1) Cu(1) N(5) C(18) -171.5(15)
N(5) Cu(1) N(1) C(1) -26(2)
N(5) Cu(1) N(1) C(5) 167.6(13)
N(1) Cu(1) N(6) N(7) -65(4)
N(1) Cu(1) N(6) C(19) 112(2)
N(6) Cu(1) N(1) C(1) -131(2)
N(6) Cu(1) N(1) C(5) 63(3)
N(2) Cu(1) N(5) C(14) 132(2)
N(2) Cu(1) N(5) C(18) -62(3)
N(5) Cu(1) N(2) N(3) 58(3)
N(5) Cu(1) N(2) C(6) -114(2)
N(2) Cu(1) N(6) N(7) -8(2)
N(2) Cu(1) N(6) C(19) 169.3(15)
N(6) Cu(1) N(2) N(3) 5.0(19)
N(6) Cu(1) N(2) C(6) -166.2(15)
N(5) Cu(1) N(6) N(7) -174(2)
N(5) Cu(1) N(6) C(19) 3.5(15)
N(6) Cu(1) N(5) C(14) -174(2)
N(6) Cu(1) N(5) C(18) -7.8(15)
Br(2) Cu(2) N(3) N(2) 90.8(19)
Br(2) Cu(2) N(3) C(8) -85.0(16)
Br(2) Cu(2) N(4) C(9) 102.4(16)
Br(2) Cu(2) N(4) C(13) -69(2)
Br(2) Cu(2) N(7) N(6) -94.9(18)
Br(2) Cu(2) N(7) C(21) 87.4(15)
Br(2) Cu(2) N(8) C(22) -100.5(17)
Br(2) Cu(2) N(8) C(26) 65(2)
N(3) Cu(2) N(4) C(9) -3.6(16)
N(3) Cu(2) N(4) C(13) -175(2)
N(4) Cu(2) N(3) N(2) 179.1(18)
N(4) Cu(2) N(3) C(8) 3.4(16)
N(3) Cu(2) N(7) N(6) 11.8(19)
N(3) Cu(2) N(7) C(21) -165.9(16)
N(7) Cu(2) N(3) N(2) -15.1(19)
N(7) Cu(2) N(3) C(8) 169.1(16)
N(3) Cu(2) N(8) C(22) 65(2)
N(3) Cu(2) N(8) C(26) -129(2)
N(8) Cu(2) N(3) N(2) -74(2)
N(8) Cu(2) N(3) C(8) 110(2)
N(4) Cu(2) N(7) N(6) 64(3)
N(4) Cu(2) N(7) C(21) -114(2)
N(7) Cu(2) N(4) C(9) -57(3)
N(7) Cu(2) N(4) C(13) 131(2)
N(4) Cu(2) N(8) C(22) 167.0(17)
N(4) Cu(2) N(8) C(26) -27(2)
N(8) Cu(2) N(4) C(9) -164.0(16)
N(8) Cu(2) N(4) C(13) 24(2)
N(7) Cu(2) N(8) C(22) 4.3(17)
N(7) Cu(2) N(8) C(26) 170(2)
N(8) Cu(2) N(7) N(6) 174.8(19)
N(8) Cu(2) N(7) C(21) -2.9(16)
Cu(1) N(1) C(1) C(2) -174.9(17)
Cu(1) N(1) C(5) C(4) 173.3(18)
Cu(1) N(1) C(5) C(6) -7(2)
C(1) N(1) C(5) C(4) 5(3)
C(1) N(1) C(5) C(6) -176.1(18)
C(5) N(1) C(1) C(2) -8(3)
Cu(1) N(2) N(3) Cu(2) 8(3)
Cu(1) N(2) N(3) C(8) -175.9(16)
Cu(1) N(2) C(6) C(5) -4(2)
Cu(1) N(2) C(6) C(7) 173.8(14)
N(3) N(2) C(6) C(5) -177.0(17)
N(3) N(2) C(6) C(7) 1(2)
C(6) N(2) N(3) Cu(2) 179.7(11)
C(6) N(2) N(3) C(8) -4(2)
Cu(2) N(3) C(8) C(7) -176.9(15)
Cu(2) N(3) C(8) C(9) -3(2)
N(2) N(3) C(8) C(7) 6(2)
N(2) N(3) C(8) C(9) -179.7(13)
Cu(2) N(4) C(9) C(8) 3(2)
Cu(2) N(4) C(9) C(10) -178.6(18)
Cu(2) N(4) C(13) C(12) -178.5(19)
C(9) N(4) C(13) C(12) 10(3)
C(13) N(4) C(9) C(8) 176(2)
C(13) N(4) C(9) C(10) -6(3)
Cu(1) N(5) C(14) C(15) 170.2(19)
Cu(1) N(5) C(18) C(17) -174.2(19)
Cu(1) N(5) C(18) C(19) 10(2)
C(14) N(5) C(18) C(17) -7(3)
C(14) N(5) C(18) C(19) 177.3(18)
C(18) N(5) C(14) C(15) 4(3)
Cu(1) N(6) N(7) Cu(2) -1(3)
Cu(1) N(6) N(7) C(21) 176.4(17)
Cu(1) N(6) C(19) C(18) 0.7(19)
Cu(1) N(6) C(19) C(20) -175.1(15)
N(7) N(6) C(19) C(18) 178.9(17)
N(7) N(6) C(19) C(20) 3(2)
C(19) N(6) N(7) Cu(2) -179.2(15)
C(19) N(6) N(7) C(21) -1(2)
Cu(2) N(7) C(21) C(20) 177.4(15)
Cu(2) N(7) C(21) C(22) 1(2)
N(6) N(7) C(21) C(20) -1(2)
N(6) N(7) C(21) C(22) -176.7(18)
Cu(2) N(8) C(22) C(21) -5(2)
Cu(2) N(8) C(22) C(23) 178(2)
Cu(2) N(8) C(26) C(25) 178(2)
C(22) N(8) C(26) C(25) -17(3)
C(26) N(8) C(22) C(21) -171(2)
C(26) N(8) C(22) C(23) 11(4)
N(1) C(1) C(2) C(3) 11(3)
C(1) C(2) C(3) C(4) -9(3)
C(2) C(3) C(4) C(5) 5(3)
C(3) C(4) C(5) N(1) -3(3)
C(3) C(4) C(5) C(6) 178(2)
N(1) C(5) C(6) N(2) 7(2)
N(1) C(5) C(6) C(7) -170(2)
C(4) C(5) C(6) N(2) -173(2)
C(4) C(5) C(6) C(7) 10(3)
N(2) C(6) C(7) C(8) 3(2)
C(5) C(6) C(7) C(8) 180(2)
C(6) C(7) C(8) N(3) -5(2)
C(6) C(7) C(8) C(9) -179(2)
N(3) C(8) C(9) N(4) -0(2)
N(3) C(8) C(9) C(10) -179(2)
C(7) C(8) C(9) N(4) 173(2)
C(7) C(8) C(9) C(10) -6(4)
N(4) C(9) C(10) C(11) 0(2)
C(8) C(9) C(10) C(11) 179(2)
C(9) C(10) C(11) C(12) 1(3)
C(10) C(11) C(12) C(13) 3(4)
C(11) C(12) C(13) N(4) -8(4)
N(5) C(14) C(15) C(16) -0(4)
C(14) C(15) C(16) C(17) -2(4)
C(15) C(16) C(17) C(18) -0(3)
C(16) C(17) C(18) N(5) 5(3)
C(16) C(17) C(18) C(19) -179.5(18)
N(5) C(18) C(19) N(6) -7(2)
N(5) C(18) C(19) C(20) 168(2)
C(17) C(18) C(19) N(6) 177(2)
C(17) C(18) C(19) C(20) -8(3)
N(6) C(19) C(20) C(21) -4(2)
C(18) C(19) C(20) C(21) -178(2)
C(19) C(20) C(21) N(7) 3(2)
C(19) C(20) C(21) C(22) 177(2)
N(7) C(21) C(22) N(8) 2(2)
N(7) C(21) C(22) C(23) -179.7(15)
C(20) C(21) C(22) N(8) -173(2)
C(20) C(21) C(22) C(23) 6(4)
N(8) C(22) C(23) C(24) -3(4)
C(21) C(22) C(23) C(24) 179(2)
C(22) C(23) C(24) C(25) 1(3)
C(23) C(24) C(25) C(26) -8(4)
C(24) C(25) C(26) N(8) 16(4)
